data_7203209
loop_
_publ_author_name
'Gale, Philip A.'
'Light, Mark E.'
'Quesada, Roberto'

_publ_section_title
;
 Tetrakis(thiourea)platinum(ii) oxocarbodianions salts as molecular
 building blocks for the synthesis of hydrogen bonded networks in the
 solid state
;
_journal_issue 2
_journal_name_full CrystEngComm
_journal_page_first 178
_journal_paper_doi 10.1039/b516238f
_journal_volume 8
_journal_year 2006
_chemical_formula_sum 'C12 H22 N10 O4 Pt S4'
_chemical_formula_weight 693.73
_chemical_name_systematic
;
?
;
_space_group_IT_number 14
_symmetry_cell_setting monoclinic
_symmetry_space_group_name_Hall '-P 2ybc'
_symmetry_space_group_name_H-M 'P 1 21/c 1'
_atom_sites_solution_hydrogens geom
_atom_sites_solution_primary direct
_atom_sites_solution_secondary difmap
_audit_creation_method SHELXL-97
_cell_angle_alpha 90.00
_cell_angle_beta 110.910(7)
_cell_angle_gamma 90.00
_cell_formula_units_Z 2
_cell_length_a 8.8659(9)
_cell_length_b 12.7545(8)
_cell_length_c 11.0019(15)
_cell_measurement_reflns_used 2630
_cell_measurement_temperature 120(2)
_cell_measurement_theta_max 27.48
_cell_measurement_theta_min 2.91
_cell_volume 1162.2(2)
_computing_cell_refinement 'DENZO (Otwinowski & Minor, 1997) & COLLECT (Hooft, R.W.W., 1998)'
_computing_data_collection 'COLLECT (Hooft, R.W.W., 1998)'
_computing_data_reduction 'DENZO (Otwinowski & Minor, 1997) & COLLECT (Hooft, R.W.W., 1998)'
_computing_molecular_graphics 'CAMERON (Watkin, et al., 1993)'
_computing_publication_material 'WINGX (Farrugia, 1998)'
_computing_structure_refinement 'SHELXL-97 (Sheldrick, 1997)'
_computing_structure_solution 'SHELXS-97 (Sheldrick, 1997)'
_diffrn_ambient_temperature 120(2)
_diffrn_detector_area_resol_mean 9.091
_diffrn_measured_fraction_theta_full 0.995
_diffrn_measured_fraction_theta_max 0.995
_diffrn_measurement_device_type 'Bruker-Nonius CCD camera on \k-goniostat'
_diffrn_measurement_method '\f & \w scans to fill the asymmetric unit'
_diffrn_radiation_monochromator graphite
_diffrn_radiation_source 'Bruker Nonius FR591 Rotating Anode'
_diffrn_radiation_type MoK\a
_diffrn_radiation_wavelength 0.71073
_diffrn_reflns_av_R_equivalents 0.0599
_diffrn_reflns_av_sigmaI/netI 0.0610
_diffrn_reflns_limit_h_max 8
_diffrn_reflns_limit_h_min -11
_diffrn_reflns_limit_k_max 15
_diffrn_reflns_limit_k_min -16
_diffrn_reflns_limit_l_max 14
_diffrn_reflns_limit_l_min -14
_diffrn_reflns_number 11365
_diffrn_reflns_theta_full 27.47
_diffrn_reflns_theta_max 27.47
_diffrn_reflns_theta_min 3.19
_diffrn_standards_number 0
_exptl_absorpt_coefficient_mu 6.437
_exptl_absorpt_correction_T_max 0.677
_exptl_absorpt_correction_T_min 0.548
_exptl_absorpt_correction_type multi-scan
_exptl_absorpt_process_details
;
SADABS V2.10 (Sheldrick, G.M., 2003)
;
_exptl_crystal_colour 'Translucent Pale Yellow'
_exptl_crystal_density_diffrn 1.982
_exptl_crystal_density_method 'not measured'
_exptl_crystal_description Shard
_exptl_crystal_F_000 676
_exptl_crystal_size_max 0.1
_exptl_crystal_size_mid 0.06
_exptl_crystal_size_min 0.06
_refine_diff_density_max 1.088
_refine_diff_density_min -1.451
_refine_diff_density_rms 0.177
_refine_ls_extinction_coef 0.0025(4)
_refine_ls_extinction_expression Fc^*^=kFc[1+0.001xFc^2^\l^3^/sin(2\q)]^-1/4^
_refine_ls_extinction_method SHELXL
_refine_ls_goodness_of_fit_ref 0.977
_refine_ls_hydrogen_treatment constr
_refine_ls_matrix_type full
_refine_ls_number_parameters 144
_refine_ls_number_reflns 2652
_refine_ls_number_restraints 0
_refine_ls_restrained_S_all 0.977
_refine_ls_R_factor_all 0.0566
_refine_ls_R_factor_gt 0.0301
_refine_ls_shift/su_max 0.001
_refine_ls_shift/su_mean 0.000
_refine_ls_structure_factor_coef Fsqd
_refine_ls_weighting_details 'calc w=1/[\s^2^(Fo^2^)+(0.0316P)^2^+0.3360P] where P=(Fo^2^+2Fc^2^)/3'
_refine_ls_weighting_scheme calc
_refine_ls_wR_factor_gt 0.0617
_refine_ls_wR_factor_ref 0.0708
_reflns_number_gt 1924
_reflns_number_total 2652
_reflns_threshold_expression >2sigma(I)
_cod_data_source_file b516238f.txt
_cod_data_source_block 2005sot0334
_cod_depositor_comments
;
The following automatic conversions were performed:
'_symmetry_cell_setting' value 'Monoclinic' changed to 'monoclinic'
according to '/home/saulius/struct/CIF-dictionaries/cif_core.dic'
dictionary named 'cif_core.dic' version 2.4.1 from 2010-06-29.

Automatic conversion script
Id: cif_fix_enum 1527 2010-12-29 10:47:43Z saulius 
;
_cod_original_sg_symbol_H-M P2(1)/c
_cod_database_code 7203209

loop_
_symmetry_equiv_pos_as_xyz
'x, y, z'
'-x, y+1/2, -z+1/2'
'-x, -y, -z'
'x, -y-1/2, z-1/2'

loop_
_atom_site_label
_atom_site_type_symbol
_atom_site_fract_x
_atom_site_fract_y
_atom_site_fract_z
_atom_site_U_iso_or_equiv
_atom_site_adp_type
_atom_site_occupancy
_atom_site_symmetry_multiplicity
_atom_site_calc_flag
_atom_site_refinement_flags
_atom_site_disorder_assembly
_atom_site_disorder_group
C3 C 0.4571(6) 0.4916(3) 0.5758(5) 0.0136(9) Uani 1 1 d . . .
C4 C 0.5161(5) 0.5796(4) 0.5184(4) 0.0159(11) Uani 1 1 d . . .
N5 N 0.1554(6) 0.8165(4) 0.7413(5) 0.0322(11) Uani 1 1 d . . .
C6 C 0.1250(6) 0.8609(4) 0.8178(5) 0.0264(12) Uani 1 1 d . . .
C5 C 0.0804(7) 0.9208(5) 0.9150(6) 0.0355(14) Uani 1 1 d . . .
H5A H 0.1174 0.9934 0.9173 0.053 Uiso 1 1 calc R . .
H5B H 0.1314 0.8888 1.0010 0.053 Uiso 1 1 calc R . .
H5C H -0.0372 0.9198 0.8911 0.053 Uiso 1 1 calc R . .
Pt1 Pt 0.0000 0.0000 0.5000 0.01305(11) Uani 1 2 d S . .
S1 S 0.19941(15) 0.01773(9) 0.40905(13) 0.0173(3) Uani 1 1 d . . .
S2 S 0.12246(16) 0.11585(9) 0.66774(12) 0.0203(3) Uani 1 1 d . . .
O2 O 0.5374(4) 0.6760(2) 0.5396(3) 0.0160(7) Uani 1 1 d . . .
O1 O 0.4023(4) 0.4794(2) 0.6646(3) 0.0211(8) Uani 1 1 d . . .
N3 N 0.1617(5) 0.2520(3) 0.4948(4) 0.0197(9) Uani 1 1 d . . .
H3A H 0.2080 0.3066 0.4738 0.024 Uiso 1 1 calc R . .
H3B H 0.0815 0.2199 0.4348 0.024 Uiso 1 1 calc R . .
N4 N 0.3332(5) 0.2672(3) 0.7054(4) 0.0180(9) Uani 1 1 d . . .
H4A H 0.3785 0.3217 0.6834 0.022 Uiso 1 1 calc R . .
H4B H 0.3682 0.2454 0.7867 0.022 Uiso 1 1 calc R . .
N2 N 0.4021(5) -0.1159(3) 0.3721(4) 0.0190(9) Uani 1 1 d . . .
H2A H 0.4616 -0.1731 0.3871 0.023 Uiso 1 1 calc R . .
H2B H 0.4051 -0.0713 0.3121 0.023 Uiso 1 1 calc R . .
N1 N 0.3039(5) -0.1643(3) 0.5298(4) 0.0184(9) Uani 1 1 d . . .
H1A H 0.3634 -0.2215 0.5448 0.022 Uiso 1 1 calc R . .
H1B H 0.2414 -0.1518 0.5748 0.022 Uiso 1 1 calc R . .
C2 C 0.2129(6) 0.2181(3) 0.6168(5) 0.0166(11) Uani 1 1 d . . .
C1 C 0.3085(5) -0.0973(3) 0.4395(4) 0.0165(11) Uani 1 1 d . . .

loop_
_atom_site_aniso_label
_atom_site_aniso_U_11
_atom_site_aniso_U_22
_atom_site_aniso_U_33
_atom_site_aniso_U_23
_atom_site_aniso_U_13
_atom_site_aniso_U_12
C3 0.014(2) 0.013(2) 0.015(2) -0.001(2) 0.0072(19) -0.001(2)
C4 0.014(3) 0.016(3) 0.016(3) 0.0013(19) 0.004(2) -0.0002(19)
N5 0.033(3) 0.037(3) 0.027(3) 0.011(2) 0.011(2) 0.003(2)
C6 0.017(3) 0.031(3) 0.025(3) 0.009(3) 0.001(2) -0.006(2)
C5 0.029(3) 0.047(4) 0.030(3) -0.004(3) 0.011(3) -0.010(3)
Pt1 0.01209(15) 0.01078(16) 0.01798(17) 0.00100(11) 0.00745(11) 0.00024(11)
S1 0.0165(6) 0.0143(6) 0.0258(7) 0.0031(5) 0.0131(5) 0.0017(5)
S2 0.0245(7) 0.0188(7) 0.0201(7) -0.0013(5) 0.0111(6) -0.0076(5)
O2 0.023(2) 0.0080(17) 0.0184(18) -0.0003(13) 0.0087(15) 0.0007(13)
O1 0.034(2) 0.0185(19) 0.019(2) -0.0011(14) 0.0189(17) -0.0029(15)
N3 0.026(2) 0.011(2) 0.022(2) -0.0012(17) 0.009(2) -0.0021(17)
N4 0.021(2) 0.017(2) 0.016(2) 0.0008(17) 0.0065(19) -0.0063(18)
N2 0.020(2) 0.017(2) 0.025(2) 0.0030(18) 0.0134(19) 0.0029(18)
N1 0.019(2) 0.019(2) 0.019(2) 0.0073(17) 0.0094(19) 0.0089(18)
C2 0.015(3) 0.014(2) 0.021(3) 0.002(2) 0.007(2) 0.001(2)
C1 0.012(3) 0.017(3) 0.017(3) -0.004(2) 0.001(2) -0.001(2)

loop_
_atom_type_symbol
_atom_type_description
_atom_type_scat_dispersion_real
_atom_type_scat_dispersion_imag
_atom_type_scat_source
C C 0.0033 0.0016 'International Tables Vol C Tables 4.2.6.8 and 6.1.1.4'
H H 0.0000 0.0000 'International Tables Vol C Tables 4.2.6.8 and 6.1.1.4'
N N 0.0061 0.0033 'International Tables Vol C Tables 4.2.6.8 and 6.1.1.4'
O O 0.0106 0.0060 'International Tables Vol C Tables 4.2.6.8 and 6.1.1.4'
S S 0.1246 0.1234 'International Tables Vol C Tables 4.2.6.8 and 6.1.1.4'
Pt Pt -1.7033 8.3905 'International Tables Vol C Tables 4.2.6.8 and 6.1.1.4'

loop_
_geom_angle_atom_site_label_1
_geom_angle_atom_site_label_2
_geom_angle_atom_site_label_3
_geom_angle
_geom_angle_site_symmetry_1
_geom_angle_site_symmetry_3
_geom_angle_publ_flag
O1 C3 C4 133.4(4) . 3_666 ?
O1 C3 C4 136.8(4) . . ?
C4 C3 C4 89.8(4) 3_666 . ?
O2 C4 C3 133.6(4) . 3_666 ?
O2 C4 C3 136.1(4) . . ?
C3 C4 C3 90.2(4) 3_666 . ?
N5 C6 C5 178.1(6) . . ?
S2 Pt1 S2 180.0 3_556 . ?
S2 Pt1 S1 86.06(4) 3_556 . ?
S2 Pt1 S1 93.94(4) . . ?
S2 Pt1 S1 93.94(4) 3_556 3_556 ?
S2 Pt1 S1 86.06(4) . 3_556 ?
S1 Pt1 S1 180.0 . 3_556 ?
C1 S1 Pt1 107.03(16) . . ?
C2 S2 Pt1 111.37(17) . . ?
N4 C2 N3 119.2(4) . . ?
N4 C2 S2 117.8(4) . . ?
N3 C2 S2 122.9(4) . . ?
N2 C1 N1 120.0(4) . . ?
N2 C1 S1 117.8(3) . . ?
N1 C1 S1 122.1(4) . . ?

loop_
_geom_bond_atom_site_label_1
_geom_bond_atom_site_label_2
_geom_bond_distance
_geom_bond_site_symmetry_2
_geom_bond_publ_flag
C3 O1 1.245(5) . ?
C3 C4 1.460(6) 3_666 ?
C3 C4 1.473(6) . ?
C4 O2 1.253(6) . ?
C4 C3 1.460(6) 3_666 ?
N5 C6 1.125(6) . ?
C6 C5 1.477(8) . ?
Pt1 S2 2.3104(13) 3_556 ?
Pt1 S2 2.3104(13) . ?
Pt1 S1 2.3325(12) . ?
Pt1 S1 2.3325(12) 3_556 ?
S1 C1 1.723(5) . ?
S2 C2 1.726(5) . ?
N3 C2 1.327(6) . ?
N4 C2 1.318(6) . ?
N2 C1 1.317(6) . ?
N1 C1 1.322(6) . ?

loop_
_geom_hbond_atom_site_label_D
_geom_hbond_atom_site_label_H
_geom_hbond_atom_site_label_A
_geom_hbond_distance_DH
_geom_hbond_distance_HA
_geom_hbond_distance_DA
_geom_hbond_angle_DHA
_geom_hbond_site_symmetry_A
N4 H4A O1 0.88 2.04 2.847(5) 151.8 .
N2 H2A O2 0.88 2.48 3.209(5) 140.2 1_545
N1 H1A O2 0.88 2.04 2.878(5) 159.2 1_545
N1 H1B N5 0.88 2.26 3.066(6) 152.6 1_545
N3 H3A O2 0.88 2.32 2.970(5) 130.3 3_666
N3 H3B N5 0.88 2.34 3.194(6) 163.7 3_566
N4 H4B O2 0.88 2.00 2.870(5) 170.6 2_646
N2 H2A N4 0.88 2.67 3.375(5) 138.3 3_656
N2 H2B O1 0.88 1.99 2.872(5) 175.0 4_565
